data_4027535
loop_
_publ_author_name
'Dahai He'
'Lisheng Ding'
'Hongxi Xu'
'Xinxiang Lei'
'Hongping Xiao'
'Yan Zhou'

_publ_section_title
;
 Gymnothelignans A-O: Conformation and Absolute Configuration Analyses of
 Lignans Bearing Tetrahydrofuran from Gymnotheca chinensis
;
_journal_name_full 'Journal of Organic Chemistry'
_journal_page_first 8435
_journal_page_last 8443
_journal_paper_doi 10.1021/jo301225v
_journal_volume 77
_journal_year 2012
_chemical_absolute_configuration ad
_chemical_formula_moiety 'C30 H37 N O9'
_chemical_formula_sum 'C30 H37 N O9'
_chemical_formula_weight 555.61
_chemical_name_systematic
; 
 ? 
;
_space_group_IT_number 19
_symmetry_cell_setting orthorhombic
_symmetry_space_group_name_Hall 'P 2ac 2ab'
_symmetry_space_group_name_H-M 'P 21 21 21'
_atom_sites_solution_hydrogens geom
_atom_sites_solution_primary direct
_atom_sites_solution_secondary difmap
_audit_creation_method SHELXL-97
_cell_angle_alpha 90.00
_cell_angle_beta 90.00
_cell_angle_gamma 90.00
_cell_formula_units_Z 4
_cell_length_a 10.3937(13)
_cell_length_b 10.5073(13)
_cell_length_c 25.914(3)
_cell_measurement_reflns_used 3791
_cell_measurement_temperature 298(2)
_cell_measurement_theta_max 67.52
_cell_measurement_theta_min 3.41
_cell_volume 2830.1(6)
_computing_cell_refinement 'SAINT (Bruker, 2002)'
_computing_data_collection 'SMART (Bruker, 2002)'
_computing_data_reduction SAINT
_computing_molecular_graphics 'XP (Bruker, 2002)'
_computing_publication_material 'SHELXL-97 (Sheldrick, 1997)'
_computing_structure_refinement 'SHELXL-97 (Sheldrick, 1997)'
_computing_structure_solution 'SHELXS-97 (Sheldrick, 1997)'
_diffrn_ambient_temperature 298(2)
_diffrn_measured_fraction_theta_full 0.962
_diffrn_measured_fraction_theta_max 0.962
_diffrn_measurement_device_type 'Bruker axs apex Duo CCD'
_diffrn_measurement_method '\f and \w scan'
_diffrn_radiation_monochromator graphite
_diffrn_radiation_source 'fine-focus sealed tube'
_diffrn_radiation_type CuK\a
_diffrn_radiation_wavelength 1.54178
_diffrn_reflns_av_R_equivalents 0.1332
_diffrn_reflns_av_sigmaI/netI 0.1035
_diffrn_reflns_limit_h_max 12
_diffrn_reflns_limit_h_min -11
_diffrn_reflns_limit_k_max 11
_diffrn_reflns_limit_k_min -12
_diffrn_reflns_limit_l_max 30
_diffrn_reflns_limit_l_min -28
_diffrn_reflns_number 6996
_diffrn_reflns_theta_full 67.45
_diffrn_reflns_theta_max 67.45
_diffrn_reflns_theta_min 3.41
_exptl_absorpt_coefficient_mu 0.796
_exptl_absorpt_correction_T_max 0.8571
_exptl_absorpt_correction_T_min 0.8079
_exptl_absorpt_correction_type multi-scan
_exptl_absorpt_process_details '(SADABS; Bruker, 2002)'
_exptl_crystal_colour colorless
_exptl_crystal_density_diffrn 1.304
_exptl_crystal_description prism
_exptl_crystal_F_000 1184
_exptl_crystal_size_max 0.28
_exptl_crystal_size_mid 0.25
_exptl_crystal_size_min 0.20
_refine_diff_density_max 0.589
_refine_diff_density_min -0.775
_refine_diff_density_rms 0.121
_refine_ls_abs_structure_details 'Flack H D (1983), Acta Cryst. A39, 876-881'
_refine_ls_abs_structure_Flack 0.2(3)
_refine_ls_extinction_method none
_refine_ls_goodness_of_fit_ref 1.175
_refine_ls_hydrogen_treatment constr
_refine_ls_matrix_type full
_refine_ls_number_parameters 367
_refine_ls_number_reflns 4123
_refine_ls_number_restraints 0
_refine_ls_restrained_S_all 1.175
_refine_ls_R_factor_all 0.1954
_refine_ls_R_factor_gt 0.0603
_refine_ls_shift/su_max 0.001
_refine_ls_shift/su_mean 0.000
_refine_ls_structure_factor_coef Fsqd
_refine_ls_weighting_details 'calc w=1/[\s^2^(Fo^2^)+(0.1683P)^2^+0.0000P] where P=(Fo^2^+2Fc^2^)/3'
_refine_ls_weighting_scheme calc
_refine_ls_wR_factor_gt 0.1795
_refine_ls_wR_factor_ref 0.2478
_reflns_number_gt 2723
_reflns_number_total 4123
_reflns_threshold_expression I>2\s(I)
_cod_data_source_file jo301225v_si_002.cif
_cod_data_source_block cu_20111205c_0m
_cod_original_cell_volume 2830.0(6)
_cod_database_code 4027535

loop_
_symmetry_equiv_pos_as_xyz
'x, y, z'
'-x+1/2, -y, z+1/2'
'-x, y+1/2, -z+1/2'
'x+1/2, -y+1/2, -z'

loop_
_atom_site_label
_atom_site_type_symbol
_atom_site_fract_x
_atom_site_fract_y
_atom_site_fract_z
_atom_site_U_iso_or_equiv
_atom_site_adp_type
_atom_site_occupancy
_atom_site_symmetry_multiplicity
_atom_site_calc_flag
_atom_site_refinement_flags
N1 N 0.7249(7) 0.8927(6) -0.06349(17) 0.108(2) Uani 1 1 d .
O1 O 0.9923(3) 1.1269(3) 0.24722(12) 0.0691(8) Uani 1 1 d .
O2 O 1.1027(3) 1.0695(4) 0.32064(12) 0.0806(10) Uani 1 1 d .
O3 O 0.9979(3) 0.8717(5) 0.39537(12) 0.0846(12) Uani 1 1 d .
O4 O 0.8260(5) 0.4081(3) 0.3970(2) 0.1012(14) Uani 1 1 d .
O5 O 0.6437(5) 0.4579(3) 0.46680(15) 0.0921(12) Uani 1 1 d .
H5 H 0.6595 0.3888 0.4535 0.138 Uiso 1 1 calc R
O6 O 0.5417(3) 0.6843(3) 0.47800(9) 0.0721(9) Uani 1 1 d .
O7 O 0.6238(3) 0.7840(2) 0.23053(8) 0.0506(6) Uani 1 1 d .
O8 O 0.5687(3) 0.9347(3) 0.16726(9) 0.0613(7) Uani 1 1 d .
O9 O 0.8696(5) 0.8542(7) -0.00955(15) 0.132(2) Uani 1 1 d .
C8 C 1.1097(5) 1.1406(5) 0.27414(18) 0.0738(12) Uani 1 1 d .
H8A H 1.1250 1.2297 0.2819 0.089 Uiso 1 1 calc R
H8B H 1.1803 1.1098 0.2531 0.089 Uiso 1 1 calc R
C5' C 0.9909(4) 0.9984(4) 0.31622(13) 0.0529(8) Uani 1 1 d .
C4' C 0.9254(4) 1.0349(3) 0.27307(12) 0.0524(9) Uani 1 1 d .
C3' C 0.8051(4) 0.9855(3) 0.26067(11) 0.0487(8) Uani 1 1 d .
H4 H 0.7608 1.0117 0.2314 0.058 Uiso 1 1 calc R
C2' C 0.7541(4) 0.8949(3) 0.29426(10) 0.0443(8) Uani 1 1 d .
C1' C 0.8209(4) 0.8528(3) 0.33824(10) 0.0460(7) Uani 1 1 d .
C6' C 0.9435(4) 0.9077(4) 0.35027(11) 0.0556(9) Uani 1 1 d .
C9 C 1.1286(6) 0.8837(9) 0.4025(2) 0.108(2) Uani 1 1 d .
H9A H 1.1729 0.8288 0.3788 0.163 Uiso 1 1 calc R
H9B H 1.1502 0.8605 0.4372 0.163 Uiso 1 1 calc R
H9C H 1.1537 0.9703 0.3963 0.163 Uiso 1 1 calc R
C1'' C 0.7724(4) 0.7515(4) 0.37243(10) 0.0489(8) Uani 1 1 d .
C6'' C 0.8246(4) 0.6299(4) 0.36715(13) 0.0545(8) Uani 1 1 d .
H6'' H 0.8875 0.6141 0.3424 0.065 Uiso 1 1 calc R
C5'' C 0.7820(5) 0.5326(4) 0.39913(17) 0.0636(10) Uani 1 1 d .
C4'' C 0.6872(5) 0.5531(4) 0.43559(14) 0.0646(11) Uani 1 1 d .
C3'' C 0.6364(4) 0.6743(4) 0.44042(11) 0.0570(10) Uani 1 1 d .
C2'' C 0.6773(4) 0.7722(4) 0.40933(10) 0.0512(9) Uani 1 1 d .
H2'' H 0.6412 0.8527 0.4129 0.061 Uiso 1 1 calc R
C11 C 0.9069(8) 0.3730(5) 0.3564(3) 0.104(2) Uani 1 1 d .
H11A H 0.8667 0.3940 0.3242 0.156 Uiso 1 1 calc R
H11B H 0.9226 0.2831 0.3579 0.156 Uiso 1 1 calc R
H11C H 0.9870 0.4180 0.3594 0.156 Uiso 1 1 calc R
C10 C 0.4653(6) 0.7964(5) 0.47923(16) 0.0763(13) Uani 1 1 d .
H10A H 0.5190 0.8686 0.4864 0.114 Uiso 1 1 calc R
H10B H 0.4012 0.7886 0.5057 0.114 Uiso 1 1 calc R
H10C H 0.4239 0.8077 0.4464 0.114 Uiso 1 1 calc R
C5 C 0.6210(4) 0.8421(3) 0.28149(10) 0.0435(7) Uani 1 1 d .
H5 H 0.5973 0.7777 0.3072 0.052 Uiso 1 1 calc R
C4 C 0.5148(4) 0.9449(3) 0.27902(12) 0.0468(7) Uani 1 1 d .
H4 H 0.5536 1.0241 0.2664 0.056 Uiso 1 1 calc R
C3 C 0.4260(4) 0.8928(3) 0.23688(13) 0.0500(8) Uani 1 1 d .
H3 H 0.3796 0.9628 0.2202 0.060 Uiso 1 1 calc R
C2 C 0.5243(4) 0.8361(3) 0.19942(11) 0.0505(8) Uani 1 1 d .
H2 H 0.4842 0.7690 0.1787 0.061 Uiso 1 1 calc R
C6 C 0.4536(5) 0.9713(5) 0.33122(14) 0.0623(10) Uani 1 1 d .
H6A H 0.3786 1.0234 0.3266 0.094 Uiso 1 1 calc R
H6B H 0.5141 1.0148 0.3529 0.094 Uiso 1 1 calc R
H6C H 0.4293 0.8923 0.3471 0.094 Uiso 1 1 calc R
C7 C 0.3312(5) 0.7913(4) 0.25488(16) 0.0672(10) Uani 1 1 d .
H7A H 0.2896 0.7541 0.2255 0.101 Uiso 1 1 calc R
H7B H 0.2678 0.8295 0.2769 0.101 Uiso 1 1 calc R
H7C H 0.3765 0.7265 0.2736 0.101 Uiso 1 1 calc R
C8''' C 0.6684(5) 0.9008(5) 0.13137(13) 0.0684(12) Uani 1 1 d .
H8''' H 0.7474 0.8819 0.1505 0.082 Uiso 1 1 calc R
C7''' C 0.6340(7) 0.7870(4) 0.09776(16) 0.0883(18) Uani 1 1 d .
H7'''A H 0.5518 0.8019 0.0811 0.106 Uiso 1 1 calc R
H7'''B H 0.6261 0.7116 0.1191 0.106 Uiso 1 1 calc R
C6''' C 0.7374(8) 0.7659(6) 0.0570(2) 0.113(3) Uani 1 1 d .
H6'''A H 0.8176 0.7441 0.0740 0.135 Uiso 1 1 calc R
H6'''B H 0.7128 0.6945 0.0355 0.135 Uiso 1 1 calc R
C5''' C 0.7589(6) 0.8806(6) 0.02335(16) 0.0874(17) Uani 1 1 d .
C10''' C 0.7888(7) 0.9956(7) 0.0565(2) 0.106(2) Uani 1 1 d .
H10'''A H 0.8726 0.9842 0.0724 0.127 Uiso 1 1 calc R
H10'''B H 0.7930 1.0705 0.0347 0.127 Uiso 1 1 calc R
C9''' C 0.6898(7) 1.0174(5) 0.09838(18) 0.0851(15) Uani 1 1 d .
H9'''A H 0.7180 1.0871 0.1202 0.102 Uiso 1 1 calc R
H9'''B H 0.6090 1.0420 0.0826 0.102 Uiso 1 1 calc R
C4''' C 0.6508(8) 0.9071(8) -0.01550(15) 0.100(2) Uani 1 1 d .
H4'''A H 0.5819 0.8452 -0.0130 0.120 Uiso 1 1 calc R
H4'''B H 0.6161 0.9923 -0.0117 0.120 Uiso 1 1 calc R
C2''' C 0.8382(6) 0.8652(5) -0.06048(17) 0.0723(13) Uani 1 1 d .
H2''' H 0.8940 0.8536 -0.0882 0.087 Uiso 1 1 calc R

loop_
_atom_site_aniso_label
_atom_site_aniso_U_11
_atom_site_aniso_U_22
_atom_site_aniso_U_33
_atom_site_aniso_U_23
_atom_site_aniso_U_13
_atom_site_aniso_U_12
N1 0.155(6) 0.094(3) 0.074(2) -0.005(2) 0.001(3) 0.003(4)
O1 0.0560(17) 0.0717(16) 0.0797(14) 0.0331(15) 0.0022(12) -0.0171(16)
O2 0.054(2) 0.108(2) 0.0797(15) 0.0219(17) -0.0061(13) -0.0351(19)
O3 0.058(2) 0.130(3) 0.0656(12) 0.0294(18) -0.0129(13) -0.028(2)
O4 0.098(3) 0.0568(16) 0.148(3) 0.025(2) 0.031(3) 0.014(2)
O5 0.091(3) 0.0759(18) 0.110(2) 0.051(2) 0.011(2) -0.005(2)
O6 0.072(2) 0.086(2) 0.0582(11) 0.0170(14) 0.0220(13) -0.009(2)
O7 0.0538(15) 0.0495(11) 0.0484(9) -0.0053(10) -0.0028(9) 0.0084(12)
O8 0.070(2) 0.0599(13) 0.0537(10) 0.0092(11) 0.0031(11) 0.0062(15)
O9 0.108(4) 0.204(5) 0.0822(19) 0.024(3) 0.033(2) 0.064(4)
C8 0.065(3) 0.074(2) 0.082(2) 0.018(2) 0.002(2) -0.016(3)
C5' 0.039(2) 0.0601(18) 0.0600(14) 0.0054(16) 0.0074(13) -0.0130(18)
C4' 0.054(2) 0.0486(15) 0.0542(12) 0.0007(15) 0.0125(14) 0.0007(17)
C3' 0.049(2) 0.0460(14) 0.0510(12) 0.0043(14) 0.0041(13) 0.0035(16)
C2' 0.039(2) 0.0428(13) 0.0511(12) -0.0006(14) 0.0027(12) -0.0016(14)
C1' 0.044(2) 0.0480(14) 0.0461(12) 0.0004(14) 0.0036(13) -0.0031(17)
C6' 0.047(2) 0.073(2) 0.0475(13) 0.0031(15) 0.0014(14) -0.009(2)
C9 0.063(3) 0.178(7) 0.084(3) 0.055(4) -0.015(2) -0.005(4)
C1'' 0.044(2) 0.0546(17) 0.0478(11) 0.0066(14) 0.0002(12) -0.0051(17)
C6'' 0.051(2) 0.0548(19) 0.0582(13) 0.0044(16) 0.0055(14) -0.0001(18)
C5'' 0.060(3) 0.0516(17) 0.079(2) 0.018(2) -0.003(2) 0.005(2)
C4'' 0.067(3) 0.064(2) 0.0628(16) 0.0221(19) -0.0070(16) -0.013(2)
C3'' 0.056(3) 0.068(2) 0.0462(12) 0.0129(16) -0.0005(14) -0.010(2)
C2'' 0.052(2) 0.0544(17) 0.0475(11) 0.0033(15) -0.0029(14) -0.0054(17)
C11 0.113(5) 0.069(3) 0.130(4) -0.018(4) -0.007(4) 0.015(4)
C10 0.071(3) 0.085(3) 0.0723(18) -0.013(2) 0.020(2) -0.003(3)
C5 0.039(2) 0.0417(12) 0.0499(12) 0.0014(14) 0.0014(12) 0.0029(14)
C4 0.041(2) 0.0394(12) 0.0603(15) 0.0008(15) 0.0029(13) -0.0006(15)
C3 0.038(2) 0.0487(14) 0.0635(14) 0.0011(15) -0.0042(13) 0.0010(16)
C2 0.052(2) 0.0468(14) 0.0532(13) 0.0010(15) -0.0043(14) -0.0023(16)
C6 0.047(2) 0.073(2) 0.0669(16) -0.012(2) 0.0049(17) 0.010(2)
C7 0.055(3) 0.068(2) 0.0781(19) -0.010(2) -0.0023(19) -0.011(2)
C8''' 0.070(3) 0.084(3) 0.0509(13) 0.0125(18) -0.0030(16) 0.005(2)
C7''' 0.128(5) 0.068(2) 0.0685(18) 0.005(2) 0.036(3) 0.007(3)
C6''' 0.152(7) 0.104(4) 0.082(3) 0.022(3) 0.040(4) 0.044(5)
C5''' 0.075(4) 0.124(4) 0.0634(18) 0.023(3) 0.021(2) 0.034(4)
C10''' 0.112(5) 0.132(5) 0.074(2) 0.027(3) 0.019(3) -0.004(5)
C9''' 0.108(4) 0.075(2) 0.073(2) 0.001(2) 0.016(3) -0.015(3)
C4''' 0.115(5) 0.123(5) 0.0609(19) 0.008(3) 0.009(2) 0.023(5)
C2''' 0.069(4) 0.077(3) 0.0702(19) 0.010(2) 0.021(2) 0.011(3)

loop_
_atom_type_symbol
_atom_type_description
_atom_type_scat_dispersion_real
_atom_type_scat_dispersion_imag
_atom_type_scat_source
C C 0.0181 0.0091 'International Tables Vol C Tables 4.2.6.8 and 6.1.1.4'
H H 0.0000 0.0000 'International Tables Vol C Tables 4.2.6.8 and 6.1.1.4'
N N 0.0311 0.0180 'International Tables Vol C Tables 4.2.6.8 and 6.1.1.4'
O O 0.0492 0.0322 'International Tables Vol C Tables 4.2.6.8 and 6.1.1.4'

loop_
_geom_angle_atom_site_label_1
_geom_angle_atom_site_label_2
_geom_angle_atom_site_label_3
_geom_angle
C2''' N1 C4''' 118.5(5)
C4' O1 C8 105.6(3)
C5' O2 C8 104.8(3)
C6' O3 C9 120.2(4)
C5'' O4 C11 118.6(4)
C4'' O5 H5 109.5
C3''' O6 C10 118.4(3)
C2 O7 C5 109.8(2)
C2 O8 C8''' 115.9(3)
C2''' O9 C5''' 111.1(5)
O1 C8 O2 108.7(4)
O1 C8 H8A 109.9
O2 C8 H8A 109.9
O1 C8 H8B 109.9
O2 C8 H8B 109.9
H8A C8 H8B 108.3
C4' C5' O2 109.6(3)
C4' C5' C6' 122.4(4)
O2 C5' C6' 127.9(4)
C5' C4' O1 110.2(4)
C5' C4' C3' 122.2(3)
O1 C2' C3' 127.5(3)
C4' C3' C2' 116.9(3)
C4' C3' H3' 121.6
C2' C3' H3' 121.6
C3' C2' C1' 122.2(3)
C3' C2' C5 117.2(3)
C1' C2' C5 120.6(3)
C2' C1' C6' 119.3(3)
C2' C1' C1'' 123.1(3)
C6' C1' C1'' 117.7(3)
O3 C6' C5' 126.3(4)
O3 C6' C1' 116.6(3)
C5' C6' C1' 117.0(3)
O3 C9 H9A 109.5
O3 C9 H9B 109.5
H9A C9 H9B 109.5
O3 C9 H9C 109.5
H9A C9 H9C 109.5
H9B C9 H9C 109.5
C2'' C1'' C6'' 119.1(3)
C2'' C1'' C1' 122.9(4)
C6'' C1'' C1' 118.0(3)
C5'' C6'' C1'' 119.4(4)
C5'' C6'' H6'' 120.3
C1'' C6'' H6'' 120.3
C4'' C5'' O4 114.2(4)
C4'' C5'' C6'' 121.4(4)
O4 C5'' C6'' 124.4(4)
O5 C4'' C5'' 121.9(4)
O5 C4'' C3'' 119.6(4)
C5'' C4'' C3'' 118.5(4)
C2'' C3'' C4'' 121.2(4)
C2'' C3'' O6 125.0(4)
C4'' C3'' O6 113.8(4)
C3'' C2'' C1'' 120.3(4)
C3'' C2'' H2'' 119.8
C1'' C2'' H2'' 119.8
O4 C11 H11A 109.5
O4 C11 H11B 109.5
H11A C11 H11B 109.5
O4 C11 H11C 109.5
H11A C11 H11C 109.5
H11B C11 H11C 109.5
O6 C10 H10A 109.5
O6 C10 H10B 109.5
H16A C10 H10B 109.5
O6 C10 H10C 109.5
H10A C10 H10C 109.5
H10B C10 H10C 109.5
O7 C5 C2' 109.3(3)
O7 C5 C4 105.7(2)
C5 C5 C4 113.7(3)
O7 C5 H5 109.3
C2' C5 H5 109.3
C4 C5 H5 109.3
C6 C4 C3 116.6(3)
C6 C4 C5 112.9(3)
C3 C4 C5 102.1(2)
C6 C4 H4 108.3
C3 C4 H4 108.3
C5 C4 H4 108.3
C7 C3 C2 110.7(3)
C7 C3 C4 114.9(3)
C2 C3 C4 100.9(3)
C7 C3 H3 110.0
C2 C3 H3 110.0
C4 C3 H3 110.0
O8 C2 O7 112.4(3)
O8 C2 C3 108.0(3)
O7 C2 C3 106.0(2)
O8 C2 H2 110.1
O7 C2 H2 110.1
C3 C2 H2 110.1
C4 C6 H6A 109.5
C4 C6 H6B 109.5
H6A C6 H6B 109.5
C4 C6 H6C 109.5
H6A C6 H6C 109.5
H6B C6 H6C 109.5
C3 C7 H7A 109.5
C3 C7 H7B 109.5
H7A C7 H7B 109.5
C3 C7 H7C 109.5
H7A C7 H7C 109.5
H7B C7 H7C 109.5
O8 C8''' C9''' 105.8(4)
O8 C8''' C7''' 113.3(4)
C28 C8''' C7''' 110.4(3)
O8 C8''' H8''' 109.1
C9''' C8''' H8''' 109.1
C7''' C8''' H8''' 109.1
C8''' C7''' C6''' 110.2(5)
C8''' C7''' H7'''A 109.6
C6''' C7''' H7'''A 109.6
C8''' C7''' H7'''B 109.6
C6''' C7''' H7'''B 109.6
H7'''A C7''' H7'''B 108.1
C5''' C6''' C7''' 113.0(5)
C5''' C6''' H6'''A 109.0
C7''' C6''' H6'''A 109.0
C5''' C6''' H6'''B 109.0
C7''' C6''' H6'''B 109.0
H6'''A C6''' H6'''B 107.8
O9 C5''' C6''' 107.7(5)
O9 C5''' C10''' 108.8(5)
C6''' C5''' C10''' 109.9(4)
O9 C5''' C4''' 103.2(3)
C6''' C5''' C4''' 114.7(6)
C10''' C5''' C4''' 112.2(5)
C9''' C10''' C5''' 112.9(6)
C9''' C10''' H10'''A 109.0
C5''' C10''' H10'''A 109.0
C9''' C10''' H10'''B 109.0
C5''' C10''' H10'''B 109.0
H10'''A C10''' H10'''B 107.8
C8''' C9''' C10''' 112.5(5)
C8''' C9''' H9'''A 109.1
C10''' C9''' H9'''A 109.1
C8''' C9''' H9'''B 109.1
C10''' C9''' H9'''B 109.1
H9'''A C9''' H9'''B 107.8
N1 C4''' C5''' 98.8(5)
N1 C4''' H4'''A 112.0
C5''' C4''' H4'''A 112.0
N1 C4''' H4'''B 112.0
C5''' C4''' H4'''B 112.0
H4'''A C4''' H4'''B 109.7
N1 C2''' O9 108.3(5)
N1 C2''' H2''' 125.8
O9 C2''' H2''' 125.8

loop_
_geom_bond_atom_site_label_1
_geom_bond_atom_site_label_2
_geom_bond_distance
N1 C2''' 1.215(9)
N1 C4''' 1.471(7)
O1 C4' 1.367(4)
O1 C8 1.413(6)
O2 C5' 1.386(5)
O2 C8 1.420(5)
O3 C6' 1.353(4)
O3 C9 1.376(7)
O4 C5'' 1.386(5)
O4 C11 1.395(8)
O5 C4'' 1.363(5)
O5 H5 0.8200
O6 C13 1.388(4)
O6 C10 1.421(6)
O7 C2 1.421(4)
O7 C5 1.455(3)
O8 C2 1.407(4)
O8 C8''' 1.437(5)
O9 C2''' 1.364(6)
O9 C5''' 1.458(6)
C8 H8A 0.9700
C8 H8B 0.9700
C5' C4' 1.364(5)
C5' C6' 1.390(5)
C4' C3' 1.391(6)
C3' C2' 1.395(5)
C3' H3' 0.9300
C2' C1' 1.406(4)
C2' C5 1.527(5)
C1' C6' 1.433(6)
C1' C1'' 1.474(5)
C9 H9A 0.9600
C9 H9B 0.9600
C9 H9C 0.9600
C1'' C2'' 1.392(5)
C1'' C6'' 1.395(5)
C6'' C5'' 1.389(6)
C6'' H6'' 0.9300
C5'' C4'' 1.381(7)
C4'' C3'' 1.385(6)
C3'' C2'' 1.374(5)
C2'' H2'' 0.9300
C11 H11A 0.9600
C11 H11B 0.9600
C11 H11C 0.9600
C10 H10A 0.9600
C10 H10B 0.9600
C10 H10C 0.9600
C5 C4 1.545(5)
C5 H5 0.9800
C4 C6 1.521(4)
C4 C3 1.531(4)
C4 H4 0.9800
C3 C7 1.525(5)
C3 C2 1.530(5)
C3 H3 0.9800
C2 H2 0.9800
C6 H6A 0.9600
C6 H6B 0.9600
C6 H6C 0.9600
C7 H7A 0.9600
C7 H7B 0.9600
C7 H7C 0.9600
C8''' C9''' 1.511(7)
C8''' C7''' 1.521(7)
C8''' H7''' 0.9800
C7''' C6''' 1.523(7)
C7''' H7'''A 0.9700
C7''' H7'''B 0.9700
C6''' C5''' 1.504(8)
C6''' H6'''A 0.9700
C6''' H6'''B 0.9700
C5''' C10''' 1.515(10)
C5''' C4''' 1.534(8)
C10''' C9''' 1.512(8)
C10''' H10'''A 0.9700
C10''' H10'''B 0.9700
C9''' H9'''A 0.9700
C9''' H9'''B 0.9700
C4''' H4'''A 0.9700
C4''' H4'''B 0.9700
C2''' H2''' 0.9300

loop_
_geom_torsion_atom_site_label_1
_geom_torsion_atom_site_label_2
_geom_torsion_atom_site_label_3
_geom_torsion_atom_site_label_4
_geom_torsion
C4' O1 C8 O2 -8.8(5)
C5' O2 C8 O1 9.8(5)
C8 O2 C5' C4' -7.1(5)
C8 O2 C5' C6' 176.2(5)
O2 C5' C4' O1 1.8(5)
C6' C5' C4' O1 178.7(4)
O2 C5' C4' C3' -175.7(3)
C6' C5' C4' C3' 1.3(6)
C8 O1 C4' C5' 4.4(5)
C8 O1 C4' C3' -178.3(4)
C5' C4' C3' C2' -0.7(5)
O1 C4' C3' C2' -177.7(3)
C4' C3' C2' C1' -1.1(5)
C4' C3' C2' C5 178.8(3)
C3' C2' C1' C6' 2.3(5)
C5 C2' C1' C6' -177.6(3)
C3' C2' C1' C1'' -176.1(3)
C5 C2' C1' C1'' 4.0(5)
C9 O3 C6' C5' -26.0(9)
C9 O3 C6' C1' 158.3(6)
C4' C5' C6' O3 -175.7(4)
O2 C5' C6' O3 0.7(8)
C4' C5' C6' C1' 0.0(6)
O2 C5' C6' C1' 176.3(4)
C2' C1' C6' O3 174.4(4)
C1'' C1' C6' O3 -7.1(5)
C2' C1' C6' C5' -1.7(5)
C1'' C1' C6' C5' 176.8(3)
C2' C1' C1'' C2'' -78.6(4)
C6' C1' C1'' C2'' 103.0(4)
C2' C1' C1'' C6'' 101.3(4)
C6' C1' C1'' C6'' -77.1(4)
C2'' C1'' C6'' C5'' -0.8(6)
C1' C1'' C6'' C5'' 179.3(4)
C11 O4 C5'' C4'' 170.3(5)
C11 O4 C5'' C6'' -8.0(9)
C1'' C6'' C5'' C4'' 1.1(6)
C1'' C6'' C5'' O4 179.3(5)
O4 C5'' C4'' O5 0.9(7)
C6'' C5'' C4'' O5 179.3(4)
O4 C5'' C4'' C3'' -179.5(5)
C6'' C5'' C4'' C3'' -1.1(6)
O5 C4'' C3'' C2'' -179.5(4)
C5'' C4'' C3'' C2'' 1.0(6)
O5 C4'' C3'' O6 -0.6(6)
C5'' C4'' C3'' O6 179.8(4)
C10 O6 C3'' C2'' 11.3(6)
C10 O6 C3'' C4'' -167.5(4)
C4'' C3'' C2'' C1'' -0.7(6)
O6 C3'' C2'' C1'' -179.4(3)
C6'' C1'' C2'' C3'' 0.6(5)
C1' C1'' C2'' C3'' -179.5(3)
C2 O7 C5 C2' -126.7(3)
C2 O7 C5 C4 -3.9(3)
C3' C2' C5 O7 58.5(4)
C1' C2' C5 O7 -121.6(3)
C3' C2' C5 C4 -59.3(3)
C1' C2' C5 C4 120.6(3)
O7 C5 C4 C6 152.6(3)
C2' C5 C4 C6 -87.5(4)
O7 C5 C4 C3 26.6(3)
C2' C5 C4 C3 146.5(2)
C6 C4 C3 C7 -41.9(4)
C5 C4 C3 C7 81.7(4)
C6 C4 C3 C2 -161.0(3)
C5 C4 C3 C2 -37.4(3)
C8''' O8 C2 O7 59.7(4)
C8''' O8 C2 C3 176.3(3)
C5 O7 C2 O8 97.0(3)
C5 O7 C2 C3 -20.7(3)
C7 C3 C2 O8 153.8(3)
C4 C3 C2 O8 -84.0(3)
C7 C3 C2 O7 -85.5(3)
C4 C3 C2 O7 36.6(3)
C2 O8 C8''' C9''' 174.7(4)
C2 O8 C8''' C7''' 53.7(4)
O8 C8''' C7''' C6''' 173.9(4)
C9''' C8''' C7''' C6''' 55.5(6)
C8''' C7''' C6''' C5''' -57.3(7)
C2''' O9 C5''' C6''' 123.0(7)
C2''' O9 C5''' C10''' -118.0(6)
C2''' O9 C5''' C4''' 1.3(8)
C7''' C6''' C5''' O9 173.2(6)
C7''' C6''' C5''' C10''' 54.9(8)
C7''' C6''' C5''' C4''' -72.5(7)
O9 C5''' C10''' C9''' -170.2(5)
C6''' C5''' C10''' C9''' -52.5(7)
C4''' C5''' C10''' C9''' 76.3(6)
O8 C8''' C9''' C10''' -177.4(5)
C7''' C8''' C9''' C10''' -54.5(7)
C5''' C10''' C9''' C8''' 53.6(7)
C2''' N1 C4''' C5''' 0.9(9)
O9 C5''' C4''' N1 -1.2(7)
C6''' C5''' C4''' N1 -118.1(6)
C10''' C5''' C4''' N1 115.7(5)
C4''' N1 C2''' O9 -0.1(10)
C5''' O9 C2''' N1 -0.8(9)
